data_2022296
loop_
_publ_author_name
'Mason, Helen E.'
'Howard, Judith A. K.'
'Sparkes, Hazel A.'

_publ_section_title
;
 (<i>E</i>)-4-Bromo-2-[(phenylimino)methyl]phenol: a new polymorph and
 thermochromism
;
_journal_coeditor_code YD3009
_journal_issue 11
_journal_name_full 'Acta Crystallographica Section C'
_journal_page_first 1001
_journal_page_last 1004
_journal_paper_doi 10.1107/S2053229620011560
_journal_volume 76
_journal_year 2020
_chemical_absolute_configuration ad
_chemical_formula_iupac 'C13 H10 Br N O'
_chemical_formula_moiety 'C13 H10 Br N O'
_chemical_formula_sum 'C13 H10 Br N O'
_chemical_formula_weight 276.13
_chemical_name_systematic
;
(<i>E</i>)-4-Bromo-2-((phenylimino)methyl]phenol
;
_space_group_crystal_system monoclinic
_space_group_IT_number 9
_space_group_name_Hall 'C -2yc'
_space_group_name_H-M_alt 'C 1 c 1'
_atom_sites_solution_hydrogens mixed
_atom_sites_solution_primary direct
_audit_creation_method
;
Olex2 1.3
(compiled 2020.02.04 svn.rd84adfe8 for OlexSys, GUI svn.r6032)
;
_cell_angle_alpha 90
_cell_angle_beta 91.381(5)
_cell_angle_gamma 90
_cell_formula_units_Z 4
_cell_length_a 25.8944(13)
_cell_length_b 6.9439(4)
_cell_length_c 6.1499(4)
_cell_measurement_reflns_used 3202
_cell_measurement_temperature 150(2)
_cell_measurement_theta_max 30.6983
_cell_measurement_theta_min 3.0312
_cell_volume 1105.48(11)
_computing_cell_refinement
;
CrysAlis PRO (Oxford Diffraction, 2010)
;
_computing_data_collection
;
CrysAlis PRO (Oxford Diffraction, 2010)
;
_computing_data_reduction
;
CrysAlis PRO (Oxford Diffraction, 2010)
;
_computing_molecular_graphics
;
OLEX (Dolomanov <i>et al.</i>, 2009)
;
_computing_publication_material
;
OLEX (Dolomanov <i>et al.</i>, 2009)
;
_computing_structure_refinement
;
SHELXL2018 (Sheldrick, 2015)
;
_computing_structure_solution
;
SHELXS97 (Sheldrick, 2008)
;
_diffrn_ambient_temperature 150(2)
_diffrn_detector_area_resol_mean 16.1511
_diffrn_measured_fraction_theta_full 0.999
_diffrn_measured_fraction_theta_max 0.999
_diffrn_measurement_device_type 'Xcalibur, Sapphire3, Gemini ultra'
_diffrn_measurement_method '\w scans'
_diffrn_radiation_monochromator graphite
_diffrn_radiation_type 'Mo K\a'
_diffrn_radiation_wavelength 0.71073
_diffrn_reflns_av_R_equivalents 0.0507
_diffrn_reflns_av_unetI/netI 0.0432
_diffrn_reflns_limit_h_max 32
_diffrn_reflns_limit_h_min -32
_diffrn_reflns_limit_k_max 8
_diffrn_reflns_limit_k_min -8
_diffrn_reflns_limit_l_max 7
_diffrn_reflns_limit_l_min -7
_diffrn_reflns_number 7049
_diffrn_reflns_theta_full 26.362
_diffrn_reflns_theta_max 26.362
_diffrn_reflns_theta_min 3.037
_diffrn_source 'Enhance (Mo) X-ray Source'
_exptl_absorpt_coefficient_mu 3.694
_exptl_absorpt_correction_T_max 0.585
_exptl_absorpt_correction_T_min 0.190
_exptl_absorpt_correction_type analytical
_exptl_absorpt_process_details
;
[CrysAlis PRO (Oxford Diffraction, 2010), based on expressions derived
by
Clark & Reid (1995)]
;
_exptl_crystal_colour yellow
_exptl_crystal_density_diffrn 1.659
_exptl_crystal_description block
_exptl_crystal_F_000 552
_exptl_crystal_size_max 0.58
_exptl_crystal_size_mid 0.49
_exptl_crystal_size_min 0.22
_refine_diff_density_max 0.950
_refine_diff_density_min -0.343
_refine_ls_abs_structure_details
;
Flack <i>x</i> determined using 1007 quotients [(I+)-(I-)]/[(I+)+(I-)]
(Parsons <i>et al.</i>,  2013)
;
_refine_ls_abs_structure_Flack -0.010(19)
_refine_ls_extinction_method none
_refine_ls_goodness_of_fit_ref 1.053
_refine_ls_hydrogen_treatment mixed
_refine_ls_matrix_type full
_refine_ls_number_parameters 148
_refine_ls_number_reflns 2254
_refine_ls_number_restraints 2
_refine_ls_restrained_S_all 1.052
_refine_ls_R_factor_all 0.0420
_refine_ls_R_factor_gt 0.0390
_refine_ls_shift/su_max 0.000
_refine_ls_shift/su_mean 0.000
_refine_ls_structure_factor_coef Fsqd
_refine_ls_weighting_details 'w=1/[\s^2^(Fo^2^)+(0.0670P)^2^] where P=(Fo^2^+2Fc^2^)/3'
_refine_ls_weighting_scheme calc
_refine_ls_wR_factor_gt 0.0958
_refine_ls_wR_factor_ref 0.0995
_reflns_number_gt 2142
_reflns_number_total 2254
_reflns_threshold_expression 'I > 2\s(I)'
_cod_data_source_file yd3009sup1.cif
_cod_data_source_block 1B
_cod_database_code 2022296
_shelx_space_group_comment
;
The symmetry employed for this shelxl refinement is uniquely defined
by the following loop, which should always be used as a source of
symmetry information in preference to the above space-group names.
They are only intended as comments.
;
_shelx_estimated_absorpt_t_min 0.223
_shelx_estimated_absorpt_t_max 0.497

loop_
_space_group_symop_operation_xyz
'x, y, z'
'x, -y, z+1/2'
'x+1/2, y+1/2, z'
'x+1/2, -y+1/2, z+1/2'

loop_
_atom_site_type_symbol
_atom_site_label
_atom_site_fract_x
_atom_site_fract_y
_atom_site_fract_z
_atom_site_U_iso_or_equiv
_atom_site_adp_type
_atom_site_calc_flag
_atom_site_occupancy
_atom_site_disorder_assembly
_atom_site_disorder_group
Br Br1 0.15729(2) 0.68317(7) 0.23237(2) 0.0279(2) Uani d 1 . .
C C5 0.2655(3) 0.6834(8) 0.3219(12) 0.0199(13) Uani d 1 . .
H H5 0.268030 0.635213 0.177996 0.024 Uiso calc 1 . .
C C2 0.2577(3) 0.8229(8) 0.7462(12) 0.0211(15) Uani d 1 . .
H H2 0.254820 0.870832 0.890033 0.025 Uiso calc 1 . .
C C4 0.2176(3) 0.7189(9) 0.4073(11) 0.0209(13) Uani d 1 . .
C C3 0.2131(3) 0.7895(8) 0.6189(12) 0.0227(13) Uani d 1 . .
H H3 0.179986 0.814594 0.675762 0.027 Uiso calc 1 . .
C C6 0.3105(3) 0.7189(9) 0.4487(11) 0.0205(13) Uani d 1 . .
O O1 0.3481(2) 0.8190(6) 0.7919(9) 0.0261(11) Uani d 1 . .
H H1 0.375(4) 0.789(12) 0.720(18) 0.031 Uiso d 1 . .
N N1 0.4028(3) 0.7276(11) 0.4603(12) 0.0217(14) Uani d 1 . .
C C7 0.3609(3) 0.6969(8) 0.3496(12) 0.0206(13) Uani d 1 . .
H H7 0.362760 0.659495 0.201366 0.025 Uiso calc 1 . .
C C1 0.3059(3) 0.7863(8) 0.6634(12) 0.0214(13) Uani d 1 . .
C C8 0.4511(3) 0.7333(9) 0.3593(11) 0.0201(12) Uani d 1 . .
C C10 0.5062(3) 0.8319(8) 0.0687(12) 0.0225(14) Uani d 1 . .
H H10 0.510473 0.889386 -0.069899 0.027 Uiso calc 1 . .
C C9 0.4569(3) 0.8171(8) 0.1546(12) 0.0217(14) Uani d 1 . .
H H9 0.427585 0.863641 0.074706 0.026 Uiso calc 1 . .
C C12 0.5427(3) 0.6791(9) 0.3880(13) 0.0248(15) Uani d 1 . .
H H12 0.571957 0.630545 0.466579 0.030 Uiso calc 1 . .
C C13 0.4940(3) 0.6661(8) 0.4764(12) 0.0221(14) Uani d 1 . .
H H13 0.490036 0.611519 0.616581 0.027 Uiso calc 1 . .
C C11 0.5489(3) 0.7631(11) 0.1843(13) 0.0257(15) Uani d 1 . .
H H11 0.582359 0.773163 0.124973 0.031 Uiso calc 1 . .

loop_
_atom_site_aniso_label
_atom_site_aniso_U_11
_atom_site_aniso_U_22
_atom_site_aniso_U_33
_atom_site_aniso_U_12
_atom_site_aniso_U_13
_atom_site_aniso_U_23
Br1 0.0212(3) 0.0346(3) 0.0276(3) 0.0000(4) -0.0036(2) -0.0023(4)
C5 0.020(3) 0.017(3) 0.023(4) 0.000(2) 0.000(3) 0.002(2)
C2 0.030(4) 0.016(3) 0.017(4) -0.004(3) 0.001(3) 0.000(2)
C4 0.025(3) 0.020(3) 0.018(3) -0.003(2) 0.000(2) 0.000(2)
C3 0.025(3) 0.020(3) 0.024(3) 0.004(2) 0.005(3) 0.002(2)
C6 0.025(3) 0.017(3) 0.020(3) 0.001(2) -0.001(2) 0.000(2)
O1 0.023(3) 0.035(3) 0.021(3) 0.0002(19) -0.004(2) -0.0046(19)
N1 0.025(3) 0.020(3) 0.020(3) 0.003(2) 0.000(2) 0.001(2)
C7 0.025(4) 0.017(3) 0.020(3) 0.000(2) 0.001(3) 0.000(2)
C1 0.027(4) 0.017(3) 0.021(3) -0.001(2) -0.001(3) 0.004(2)
C8 0.024(3) 0.014(3) 0.022(3) 0.000(2) 0.000(2) -0.001(2)
C10 0.027(4) 0.019(3) 0.022(3) -0.002(2) 0.003(3) 0.000(2)
C9 0.023(3) 0.017(3) 0.025(4) -0.001(2) -0.002(3) -0.001(2)
C12 0.020(4) 0.023(3) 0.031(4) 0.001(2) -0.004(3) -0.001(2)
C13 0.026(4) 0.018(3) 0.021(4) -0.001(2) -0.007(3) -0.001(2)
C11 0.026(4) 0.016(4) 0.036(4) -0.005(3) 0.004(3) -0.001(3)

loop_
_atom_type_symbol
_atom_type_description
_atom_type_scat_dispersion_real
_atom_type_scat_dispersion_imag
_atom_type_scat_source
C C 0.0033 0.0016 'International Tables Vol C Tables 4.2.6.8 and 6.1.1.4'
H H 0.0000 0.0000 'International Tables Vol C Tables 4.2.6.8 and 6.1.1.4'
Br Br -0.2901 2.4595 'International Tables Vol C Tables 4.2.6.8 and 6.1.1.4'
N N 0.0061 0.0033 'International Tables Vol C Tables 4.2.6.8 and 6.1.1.4'
O O 0.0106 0.0060 'International Tables Vol C Tables 4.2.6.8 and 6.1.1.4'

loop_
_exptl_crystal_face_index_h
_exptl_crystal_face_index_k
_exptl_crystal_face_index_l
_exptl_crystal_face_perp_dist
3 7 -6 0.3239
-15 7 5 0.2211
15 -7 -5 0.2211
-9 10 -1 0.3028
1 0 0 0.0777
-1 0 0 0.0777
-3 -7 6 0.2449

loop_
_geom_angle_atom_site_label_1
_geom_angle_atom_site_label_2
_geom_angle_atom_site_label_3
_geom_angle_site_symmetry_1
_geom_angle_site_symmetry_3
_geom_angle
_geom_angle_publ_flag
C4 C5 H5 . . 120.1 ?
C4 C5 C6 . . 119.8(6) ?
C6 C5 H5 . . 120.1 ?
C3 C2 H2 . . 119.9 ?
C1 C2 H2 . . 119.9 ?
C1 C2 C3 . . 120.3(7) ?
C5 C4 Br1 . . 119.8(5) ?
C5 C4 C3 . . 120.9(6) ?
C3 C4 Br1 . . 119.3(5) ?
C2 C3 H3 . . 120.2 ?
C4 C3 C2 . . 119.5(6) ?
C4 C3 H3 . . 120.2 ?
C5 C6 C7 . . 119.1(6) ?
C5 C6 C1 . . 119.3(6) ?
C1 C6 C7 . . 121.4(6) ?
C1 O1 H1 . . 108(7) ?
C7 N1 C8 . . 121.1(7) ?
C6 C7 H7 . . 119.6 ?
N1 C7 C6 . . 120.8(7) ?
N1 C7 H7 . . 119.6 ?
C2 C1 C6 . . 120.2(7) ?
O1 C1 C2 . . 118.5(7) ?
O1 C1 C6 . . 121.2(6) ?
C9 C8 N1 . . 121.6(7) ?
C13 C8 N1 . . 118.0(7) ?
C13 C8 C9 . . 120.2(6) ?
C9 C10 H10 . . 119.8 ?
C11 C10 H10 . . 119.8 ?
C11 C10 C9 . . 120.4(7) ?
C8 C9 H9 . . 120.3 ?
C10 C9 C8 . . 119.3(7) ?
C10 C9 H9 . . 120.3 ?
C13 C12 H12 . . 119.9 ?
C13 C12 C11 . . 120.3(7) ?
C11 C12 H12 . . 119.9 ?
C8 C13 H13 . . 120.0 ?
C12 C13 C8 . . 119.9(7) ?
C12 C13 H13 . . 120.0 ?
C10 C11 C12 . . 119.8(7) ?
C10 C11 H11 . . 120.1 ?
C12 C11 H11 . . 120.1 ?

loop_
_geom_bond_atom_site_label_1
_geom_bond_atom_site_label_2
_geom_bond_site_symmetry_2
_geom_bond_distance
_geom_bond_publ_flag
Br1 C4 . 1.891(7) ?
C5 H5 . 0.9500 ?
C5 C4 . 1.380(10) ?
C5 C6 . 1.409(10) ?
C2 H2 . 0.9500 ?
C2 C3 . 1.398(11) ?
C2 C1 . 1.383(11) ?
C4 C3 . 1.398(9) ?
C3 H3 . 0.9500 ?
C6 C7 . 1.463(9) ?
C6 C1 . 1.409(10) ?
O1 H1 . 0.86(11) ?
O1 C1 . 1.351(9) ?
N1 C7 . 1.284(10) ?
N1 C8 . 1.410(10) ?
C7 H7 . 0.9500 ?
C8 C9 . 1.398(10) ?
C8 C13 . 1.391(10) ?
C10 H10 . 0.9500 ?
C10 C9 . 1.398(10) ?
C10 C11 . 1.385(11) ?
C9 H9 . 0.9500 ?
C12 H12 . 0.9500 ?
C12 C13 . 1.388(11) ?
C12 C11 . 1.395(11) ?
C13 H13 . 0.9500 ?
C11 H11 . 0.9500 ?

loop_
_geom_hbond_atom_site_label_D
_geom_hbond_atom_site_label_H
_geom_hbond_atom_site_label_A
_geom_hbond_site_symmetry_A
_geom_hbond_distance_DH
_geom_hbond_distance_HA
_geom_hbond_distance_DA
_geom_hbond_angle_DHA
_geom_hbond_publ_flag
O1 H1 N1 . 0.86(11) 1.82(11) 2.590(10) 148(10) yes

loop_
_geom_torsion_atom_site_label_1
_geom_torsion_atom_site_label_2
_geom_torsion_atom_site_label_3
_geom_torsion_atom_site_label_4
_geom_torsion_site_symmetry_1
_geom_torsion_site_symmetry_2
_geom_torsion_site_symmetry_3
_geom_torsion_site_symmetry_4
_geom_torsion
_geom_torsion_publ_flag
Br1 C4 C3 C2 . . . . -177.7(5) ?
C5 C4 C3 C2 . . . . -0.6(9) ?
C5 C6 C7 N1 . . . . -179.8(6) ?
C5 C6 C1 C2 . . . . -2.0(9) ?
C5 C6 C1 O1 . . . . 178.8(5) ?
C4 C5 C6 C7 . . . . -174.6(6) ?
C4 C5 C6 C1 . . . . 1.4(9) ?
C3 C2 C1 C6 . . . . 1.3(9) ?
C3 C2 C1 O1 . . . . -179.5(5) ?
C6 C5 C4 Br1 . . . . 176.9(4) ?
C6 C5 C4 C3 . . . . -0.1(9) ?
N1 C8 C9 C10 . . . . 175.2(6) ?
N1 C8 C13 C12 . . . . -176.3(6) ?
C7 C6 C1 C2 . . . . 173.9(5) ?
C7 C6 C1 O1 . . . . -5.2(9) ?
C7 N1 C8 C9 . . . . 38.4(11) ?
C7 N1 C8 C13 . . . . -146.6(7) ?
C1 C2 C3 C4 . . . . 0.0(9) ?
C1 C6 C7 N1 . . . . 4.2(10) ?
C8 N1 C7 C6 . . . . -171.0(6) ?
C9 C8 C13 C12 . . . . -1.2(9) ?
C9 C10 C11 C12 . . . . -0.2(10) ?
C13 C8 C9 C10 . . . . 0.3(9) ?
C13 C12 C11 C10 . . . . -0.7(10) ?
C11 C10 C9 C8 . . . . 0.4(9) ?
C11 C12 C13 C8 . . . . 1.5(10) ?

_cod_database_fobs_code 2022296
